data_1504612
loop_
_publ_author_name
'Sengupta, Sujata'
'Duan, Haifeng'
'Lu, Weibing'
'Petersen, Jeffrey L.'
'Shi, Xiaodong'

_publ_section_title
;
 One step cascade synthesis of 4,5-disubstituted-1,2,3-(NH)-triazoles.
;
_journal_issue 7
_journal_name_full 'Organic letters'
_journal_page_first 1493
_journal_page_last 1496
_journal_paper_doi 10.1021/ol8002783
_journal_volume 10
_journal_year 2008
_chemical_formula_sum 'C11 H10 N4 O2'
_chemical_formula_weight 230.23
_chemical_name_systematic
; 
 ? 
;
_space_group_IT_number 2
_symmetry_cell_setting triclinic
_symmetry_space_group_name_Hall '-P 1'
_symmetry_space_group_name_H-M 'P -1'
_atom_sites_solution_hydrogens geom
_atom_sites_solution_primary direct
_atom_sites_solution_secondary difmap
_audit_creation_method SHELXL-97
_cell_angle_alpha 88.130(1)
_cell_angle_beta 80.344(1)
_cell_angle_gamma 63.197(1)
_cell_formula_units_Z 4
_cell_length_a 9.4619(7)
_cell_length_b 9.9524(7)
_cell_length_c 13.4869(10)
_cell_measurement_reflns_used 4617
_cell_measurement_temperature 293(2)
_cell_measurement_theta_max 27.54
_cell_measurement_theta_min 2.29
_cell_volume 1116.20(14)
_computing_structure_refinement 'SHELXL-97 (Sheldrick, 1997)'
_computing_structure_solution 'SHELXS-97 (Sheldrick, 1990)'
_diffrn_ambient_temperature 293(2)
_diffrn_measured_fraction_theta_full 0.951
_diffrn_measured_fraction_theta_max 0.951
_diffrn_radiation_monochromator graphite
_diffrn_radiation_source 'fine-focus sealed tube'
_diffrn_radiation_type MoK\a
_diffrn_radiation_wavelength 0.71073
_diffrn_reflns_av_R_equivalents 0.0361
_diffrn_reflns_av_sigmaI/netI 0.0726
_diffrn_reflns_limit_h_max 12
_diffrn_reflns_limit_h_min -10
_diffrn_reflns_limit_k_max 11
_diffrn_reflns_limit_k_min -12
_diffrn_reflns_limit_l_max 17
_diffrn_reflns_limit_l_min -17
_diffrn_reflns_number 7686
_diffrn_reflns_theta_full 27.52
_diffrn_reflns_theta_max 27.52
_diffrn_reflns_theta_min 2.30
_exptl_absorpt_coefficient_mu 0.099
_exptl_absorpt_correction_type semi-empirical
_exptl_absorpt_process_details SADABS
_exptl_crystal_colour 'light yellow'
_exptl_crystal_density_diffrn 1.370
_exptl_crystal_density_method 'not measured'
_exptl_crystal_F_000 480
_exptl_crystal_size_max 0.42
_exptl_crystal_size_mid 0.22
_exptl_crystal_size_min 0.16
_refine_diff_density_max 0.218
_refine_diff_density_min -0.187
_refine_diff_density_rms 0.044
_refine_ls_extinction_method none
_refine_ls_goodness_of_fit_ref 1.031
_refine_ls_hydrogen_treatment riding
_refine_ls_matrix_type full
_refine_ls_number_parameters 338
_refine_ls_number_reflns 4877
_refine_ls_number_restraints 6
_refine_ls_restrained_S_all 1.031
_refine_ls_R_factor_all 0.0763
_refine_ls_R_factor_gt 0.0574
_refine_ls_shift/su_max 0.083
_refine_ls_shift/su_mean 0.006
_refine_ls_structure_factor_coef Fsqd
_refine_ls_weighting_details 'calc w=1/[\s^2^(Fo^2^)+(0.0985P)^2^+0.0880P] where P=(Fo^2^+2Fc^2^)/3'
_refine_ls_weighting_scheme calc
_refine_ls_wR_factor_gt 0.1628
_refine_ls_wR_factor_ref 0.1822
_reflns_number_gt 3552
_reflns_number_total 4877
_reflns_threshold_expression >2sigma(I)
_cod_data_source_file ol8002783-file003.cif
_cod_data_source_block ms25ccd
_cod_original_sg_symbol_H-M P-1
_cod_database_code 1504612

loop_
_symmetry_equiv_pos_as_xyz
'x, y, z'
'-x, -y, -z'

loop_
_atom_site_label
_atom_site_type_symbol
_atom_site_fract_x
_atom_site_fract_y
_atom_site_fract_z
_atom_site_U_iso_or_equiv
_atom_site_adp_type
_atom_site_occupancy
_atom_site_symmetry_multiplicity
_atom_site_calc_flag
_atom_site_refinement_flags
_atom_site_disorder_assembly
_atom_site_disorder_group
O1 O 0.97478(12) -0.35676(8) 0.78817(8) 0.0879(3) Uani 1 1 d . . .
O2 O 0.93432(13) -0.19539(9) 0.90374(7) 0.0876(3) Uani 1 1 d . . .
O3 O 0.82570(15) 0.37365(12) -0.12066(8) 0.1249(4) Uani 1 1 d . . .
O4 O 0.68669(12) 0.28487(9) -0.02570(7) 0.0974(3) Uani 1 1 d . . .
N1 N 0.69855(10) 0.43701(8) 0.45556(6) 0.0517(2) Uani 1 1 d . . .
H1N H 0.6859 0.5248 0.4373 0.062 Uiso 1 1 calc R . .
N2 N 0.66804(10) 0.34452(9) 0.40266(7) 0.0564(2) Uani 1 1 d . . .
N3 N 0.70026(10) 0.22235(8) 0.45294(6) 0.0504(2) Uani 1 1 d . . .
N4 N 0.93468(11) -0.22900(8) 0.81735(7) 0.0598(3) Uani 1 1 d . . .
N5 N 0.61894(11) 0.95664(8) 0.37746(6) 0.0581(3) Uani 1 1 d . A .
H5N H 0.6107 1.0403 0.3998 0.070 Uiso 1 1 calc R . .
N6 N 0.61423(12) 0.84738(9) 0.43668(7) 0.0613(3) Uani 1 1 d . . .
N7 N 0.63190(10) 0.73806(8) 0.37699(6) 0.0509(2) Uani 1 1 d . . .
N8 N 0.74595(13) 0.37114(10) -0.04088(7) 0.0731(3) Uani 1 1 d . . .
C1 C 0.75149(11) 0.37617(9) 0.54100(7) 0.0449(2) Uani 1 1 d . . .
C2 C 0.75196(11) 0.23729(9) 0.53907(7) 0.0436(2) Uani 1 1 d . . .
C3 C 0.79547(10) 0.11798(8) 0.61157(7) 0.0424(2) Uani 1 1 d . . .
C4 C 0.84535(11) -0.03157(9) 0.58019(8) 0.0501(2) Uani 1 1 d . . .
H4 H 0.8483 -0.0547 0.5134 0.060 Uiso 1 1 calc R . .
C5 C 0.89012(12) -0.14499(9) 0.64701(8) 0.0526(3) Uani 1 1 d . . .
H5 H 0.9239 -0.2444 0.6258 0.063 Uiso 1 1 calc R . .
C6 C 0.88391(11) -0.10846(9) 0.74577(7) 0.0469(2) Uani 1 1 d . . .
C7 C 0.83139(12) 0.03761(9) 0.78039(8) 0.0518(3) Uani 1 1 d . . .
H7 H 0.8251 0.0599 0.8479 0.062 Uiso 1 1 calc R . .
C8 C 0.78820(12) 0.15019(9) 0.71268(8) 0.0506(3) Uani 1 1 d . . .
H8 H 0.7536 0.2493 0.7348 0.061 Uiso 1 1 calc R . .
C9 C 0.80141(11) 0.45252(9) 0.61083(8) 0.0494(2) Uani 1 1 d . . .
C10 C 0.69508(14) 0.58884(11) 0.65462(11) 0.0712(3) Uani 1 1 d . . .
H10A H 0.7268 0.6378 0.6972 0.085 Uiso 1 1 calc R . .
H10B H 0.5901 0.6338 0.6422 0.085 Uiso 1 1 calc R . .
C11 C 0.96794(13) 0.37506(12) 0.62674(10) 0.0692(3) Uani 1 1 d . . .
H11A H 0.9836 0.4304 0.6773 0.104 Uiso 1 1 calc R . .
H11B H 1.0383 0.3684 0.5649 0.104 Uiso 1 1 calc R . .
H11C H 0.9914 0.2755 0.6485 0.104 Uiso 1 1 calc R . .
C12 C 0.63803(11) 0.92067(9) 0.27910(7) 0.0479(2) Uani 1 1 d D . .
C13 C 0.64664(11) 0.77825(9) 0.27925(7) 0.0444(2) Uani 1 1 d . A .
C14 C 0.67077(11) 0.67579(9) 0.19522(7) 0.0441(2) Uani 1 1 d . . .
C15 C 0.75975(12) 0.67612(10) 0.10194(8) 0.0538(3) Uani 1 1 d . A .
H15 H 0.8032 0.7437 0.0920 0.065 Uiso 1 1 calc R . .
C16 C 0.78418(13) 0.57701(10) 0.02390(8) 0.0573(3) Uani 1 1 d . . .
H16 H 0.8435 0.5771 -0.0385 0.069 Uiso 1 1 calc R A .
C17 C 0.71833(13) 0.47827(10) 0.04100(7) 0.0547(3) Uani 1 1 d . A .
C18 C 0.63062(12) 0.47388(10) 0.13226(8) 0.0547(3) Uani 1 1 d . . .
H18 H 0.5882 0.4055 0.1417 0.066 Uiso 1 1 calc R A .
C19 C 0.60704(12) 0.57323(9) 0.20937(7) 0.0491(2) Uani 1 1 d . A .
H19 H 0.5480 0.5719 0.2716 0.059 Uiso 1 1 calc R . .
C20 C 0.6463(3) 1.02045(19) 0.19635(17) 0.0569(7) Uani 0.522(4) 1 d PD A 1
C21 C 0.5422(4) 1.0561(3) 0.1344(3) 0.1028(13) Uani 0.522(4) 1 d PD A 1
H21A H 0.5457 1.1164 0.0809 0.123 Uiso 0.522(4) 1 calc PR A 1
H21B H 0.4652 1.0210 0.1443 0.123 Uiso 0.522(4) 1 calc PR A 1
C22 C 0.7765(3) 1.0621(2) 0.1957(2) 0.0803(8) Uani 0.522(4) 1 d PD A 1
H22A H 0.7643 1.1412 0.1500 0.120 Uiso 0.522(4) 1 calc PR A 1
H22B H 0.8781 0.9760 0.1743 0.120 Uiso 0.522(4) 1 calc PR A 1
H22C H 0.7726 1.0966 0.2622 0.120 Uiso 0.522(4) 1 calc PR A 1
C20' C 0.6498(3) 1.0214(2) 0.19931(18) 0.0477(7) Uani 0.478(4) 1 d PD A 2
C21' C 0.7648(5) 1.0642(4) 0.1850(4) 0.1040(13) Uani 0.478(4) 1 d PD A 2
H21C H 0.7697 1.1260 0.1326 0.125 Uiso 0.478(4) 1 calc PR A 2
H21D H 0.8409 1.0326 0.2273 0.125 Uiso 0.478(4) 1 calc PR A 2
C22' C 0.5340(3) 1.0742(3) 0.1309(2) 0.0616(8) Uani 0.478(4) 1 d PD A 2
H22D H 0.4271 1.1138 0.1690 0.092 Uiso 0.478(4) 1 calc PR A 2
H22E H 0.5527 0.9919 0.0869 0.092 Uiso 0.478(4) 1 calc PR A 2
H22F H 0.5457 1.1520 0.0917 0.092 Uiso 0.478(4) 1 calc PR A 2

loop_
_atom_site_aniso_label
_atom_site_aniso_U_11
_atom_site_aniso_U_22
_atom_site_aniso_U_33
_atom_site_aniso_U_23
_atom_site_aniso_U_13
_atom_site_aniso_U_12
O1 0.1354(6) 0.0483(3) 0.0880(6) 0.0193(3) -0.0369(5) -0.0436(3)
O2 0.1422(6) 0.0744(4) 0.0544(4) 0.0209(4) -0.0299(5) -0.0529(4)
O3 0.2143(8) 0.1397(5) 0.0531(5) -0.0361(4) 0.0228(6) -0.1210(5)
O4 0.1731(6) 0.0817(3) 0.0658(5) -0.0085(4) -0.0167(5) -0.0827(3)
N1 0.0689(4) 0.0459(3) 0.0435(4) 0.0074(3) -0.0146(3) -0.0275(3)
N2 0.0776(4) 0.0550(3) 0.0435(4) 0.0061(3) -0.0177(4) -0.0339(3)
N3 0.0666(4) 0.0501(3) 0.0406(4) 0.0040(3) -0.0138(3) -0.0300(3)
N4 0.0768(4) 0.0521(3) 0.0576(5) 0.0152(3) -0.0154(4) -0.0349(3)
N5 0.0886(5) 0.0410(3) 0.0416(4) -0.0030(3) -0.0097(4) -0.0268(3)
N6 0.0923(5) 0.0454(3) 0.0395(4) -0.0026(3) -0.0069(4) -0.0266(3)
N7 0.0679(4) 0.0450(3) 0.0359(4) 0.0000(3) -0.0042(3) -0.0235(3)
N8 0.1188(6) 0.0664(4) 0.0428(5) -0.0064(4) -0.0124(5) -0.0492(4)
C1 0.0534(4) 0.0424(3) 0.0386(4) 0.0036(3) -0.0084(4) -0.0212(3)
C2 0.0529(4) 0.0430(3) 0.0364(4) 0.0014(3) -0.0079(3) -0.0227(3)
C3 0.0496(4) 0.0407(3) 0.0392(4) 0.0021(3) -0.0073(3) -0.0225(3)
C4 0.0702(4) 0.0467(3) 0.0388(4) -0.0029(3) -0.0067(4) -0.0318(3)
C5 0.0711(5) 0.0390(3) 0.0513(5) -0.0004(3) -0.0065(4) -0.0292(3)
C6 0.0554(4) 0.0435(3) 0.0457(5) 0.0076(3) -0.0086(4) -0.0262(3)
C7 0.0696(5) 0.0487(4) 0.0399(5) 0.0029(3) -0.0117(4) -0.0285(3)
C8 0.0693(5) 0.0394(3) 0.0428(5) -0.0009(3) -0.0103(4) -0.0238(3)
C9 0.0637(4) 0.0444(3) 0.0471(5) 0.0020(3) -0.0115(4) -0.0299(3)
C10 0.0752(6) 0.0567(4) 0.0849(8) -0.0133(5) -0.0210(6) -0.0291(4)
C11 0.0698(5) 0.0670(5) 0.0760(7) -0.0099(5) -0.0196(5) -0.0321(4)
C12 0.0613(4) 0.0398(3) 0.0395(4) 0.0002(3) -0.0073(4) -0.0206(3)
C13 0.0533(4) 0.0424(3) 0.0358(4) 0.0016(3) -0.0039(4) -0.0214(3)
C14 0.0555(4) 0.0380(3) 0.0370(4) 0.0015(3) -0.0068(4) -0.0200(3)
C15 0.0732(5) 0.0500(3) 0.0433(5) -0.0010(4) -0.0007(4) -0.0353(3)
C16 0.0796(6) 0.0558(4) 0.0352(5) -0.0006(4) 0.0010(4) -0.0331(4)
C17 0.0810(5) 0.0464(3) 0.0384(5) -0.0013(3) -0.0142(4) -0.0288(3)
C18 0.0783(5) 0.0487(3) 0.0463(5) 0.0038(4) -0.0112(4) -0.0366(3)
C19 0.0648(4) 0.0480(3) 0.0376(4) 0.0040(3) -0.0052(4) -0.0294(3)
C20 0.0744(11) 0.0399(7) 0.0536(12) 0.0057(8) -0.0034(10) -0.0263(7)
C21 0.141(2) 0.0819(12) 0.0894(19) 0.0416(13) -0.0290(18) -0.0530(13)
C22 0.1168(11) 0.0890(9) 0.0741(15) 0.0252(10) -0.0257(12) -0.0787(8)
C20' 0.0649(12) 0.0426(9) 0.0375(11) 0.0016(8) -0.0118(10) -0.0251(8)
C21' 0.131(2) 0.1050(18) 0.117(3) 0.0545(17) -0.0684(19) -0.0764(16)
C22' 0.0583(11) 0.0718(12) 0.0647(14) 0.0304(11) -0.0292(10) -0.0334(9)

loop_
_atom_type_symbol
_atom_type_description
_atom_type_scat_dispersion_real
_atom_type_scat_dispersion_imag
_atom_type_scat_source
C C 0.0033 0.0016 'International Tables Vol C Tables 4.2.6.8 and 6.1.1.4'
H H 0.0000 0.0000 'International Tables Vol C Tables 4.2.6.8 and 6.1.1.4'
N N 0.0061 0.0033 'International Tables Vol C Tables 4.2.6.8 and 6.1.1.4'
O O 0.0106 0.0060 'International Tables Vol C Tables 4.2.6.8 and 6.1.1.4'

loop_
_geom_angle_atom_site_label_1
_geom_angle_atom_site_label_2
_geom_angle_atom_site_label_3
_geom_angle
N2 N1 C1 111.94(8)
N3 N2 N1 107.20(8)
N2 N3 C2 108.89(8)
O1 N4 O2 122.97(10)
O1 N4 C6 118.63(10)
O2 N4 C6 118.40(8)
N6 N5 C12 112.40(8)
N7 N6 N5 106.62(8)
N6 N7 C13 109.33(8)
O3 N8 O4 123.14(11)
O3 N8 C17 118.48(12)
O4 N8 C17 118.38(10)
N1 C1 C2 103.75(9)
N1 C1 C9 122.77(8)
C2 C1 C9 133.41(9)
N3 C2 C1 108.23(8)
N3 C2 C3 121.35(8)
C1 C2 C3 130.42(9)
C8 C3 C4 118.48(8)
C8 C3 C2 121.24(8)
C4 C3 C2 120.29(9)
C5 C4 C3 120.82(9)
C6 C5 C4 118.74(8)
C7 C6 C5 122.32(9)
C7 C6 N4 118.44(9)
C5 C6 N4 119.24(8)
C6 C7 C8 118.47(9)
C7 C8 C3 121.14(8)
C10 C9 C11 123.09(11)
C10 C9 C1 119.91(10)
C11 C9 C1 116.98(8)
N5 C12 C13 103.49(8)
N5 C12 C20' 122.49(12)
C13 C12 C20' 133.99(12)
N5 C12 C20 124.27(12)
C13 C12 C20 132.24(12)
C20' C12 C20 2.22(18)
N7 C13 C12 108.16(8)
N7 C13 C14 121.42(8)
C12 C13 C14 130.40(9)
C15 C14 C19 119.07(9)
C15 C14 C13 121.28(9)
C19 C14 C13 119.63(8)
C16 C15 C14 120.73(10)
C17 C16 C15 118.27(9)
C18 C17 C16 122.70(9)
C18 C17 N8 118.70(10)
C16 C17 N8 118.58(9)
C17 C18 C19 118.48(10)
C18 C19 C14 120.76(9)
C21 C20 C22 129.5(3)
C21 C20 C12 117.8(3)
C22 C20 C12 112.7(2)
C21' C20' C22' 117.7(3)
C21' C20' C12 122.6(3)
C22' C20' C12 119.7(2)

loop_
_geom_bond_atom_site_label_1
_geom_bond_atom_site_label_2
_geom_bond_distance
O1 N4 1.2095(11)
O2 N4 1.2217(14)
O3 N8 1.2127(15)
O4 N8 1.2156(16)
N1 N2 1.3384(13)
N1 C1 1.3491(13)
N2 N3 1.3085(11)
N3 C2 1.3705(13)
N4 C6 1.4705(12)
N5 N6 1.3406(12)
N5 C12 1.3464(13)
N6 N7 1.3068(12)
N7 C13 1.3680(12)
N8 C17 1.4674(14)
C1 C2 1.3812(13)
C1 C9 1.4856(15)
C2 C3 1.4677(12)
C3 C8 1.3943(14)
C3 C4 1.3992(12)
C4 C5 1.3771(13)
C5 C6 1.3769(15)
C6 C7 1.3759(12)
C7 C8 1.3791(13)
C9 C10 1.3505(13)
C9 C11 1.4595(15)
C12 C13 1.3826(13)
C12 C20' 1.472(3)
C12 C20 1.485(2)
C13 C14 1.4680(13)
C14 C15 1.3922(14)
C14 C19 1.3948(15)
C15 C16 1.3838(15)
C16 C17 1.3771(16)
C17 C18 1.3756(15)
C18 C19 1.3782(14)
C20 C21 1.317(5)
C20 C22 1.465(4)
C20' C21' 1.321(5)
C20' C22' 1.455(4)
